data_8105866
loop_
_publ_author_name
'Lee, See Mun'
'Lo, Kong Mun'
'Tiekink, Edward R.T.'

_publ_section_title
;
 Redetermination of the crystal structure of
 catena-poly[[tribenzyltin(IV)]-(\m2-pyridine-4-carboxylato-\k2 N:O)],
 C27H25NO2Sn
;
_journal_issue 4
_journal_name_full 'Zeitschrift f\"ur Kristallographie - New Crystal Structures'
_journal_page_first 835
_journal_page_last 837
_journal_paper_doi 10.1515/ncrs-2019-0146
_journal_volume 234
_journal_year 2019
_chemical_formula_moiety 'C27 H25 N O2 Sn'
_chemical_formula_sum 'C27 H25 N O2 Sn'
_chemical_formula_weight 514.17
_space_group_crystal_system monoclinic
_space_group_IT_number 14
_space_group_name_Hall '-P 2ybc'
_space_group_name_H-M_alt 'P 1 21/c 1'
_atom_sites_solution_hydrogens geom
_audit_creation_method SHELXL-2018/3
_cell_angle_alpha 90
_cell_angle_beta 97.6430(10)
_cell_angle_gamma 90
_cell_formula_units_Z 4
_cell_length_a 9.61670(10)
_cell_length_b 16.3285(2)
_cell_length_c 14.5921(2)
_cell_measurement_reflns_used 9858
_cell_measurement_temperature 296(2)
_cell_measurement_theta_max 30.83
_cell_measurement_theta_min 2.49
_cell_volume 2270.99(5)
_computing_cell_refinement 'SAINT [2]'
_computing_data_collection 'APEX2 [2]'
_computing_data_reduction 'SAINT [2]'
_computing_molecular_graphics 'ORTEP-3 for Windows [5]'
_computing_publication_material 'SHELXL-2018/3 [4]'
_computing_structure_refinement 'SHELXL-2018/3 [4]'
_computing_structure_solution 'SHELXS-97 [3]'
_diffrn_ambient_temperature 296(2)
_diffrn_measured_fraction_theta_full 1.000
_diffrn_measured_fraction_theta_max 0.924
_diffrn_measurement_device_type 'CCD area detector'
_diffrn_measurement_method '\f and \w scans'
_diffrn_radiation_monochromator graphite
_diffrn_radiation_type MoK\a
_diffrn_radiation_wavelength 0.71073
_diffrn_reflns_av_R_equivalents 0.0200
_diffrn_reflns_av_unetI/netI 0.0196
_diffrn_reflns_Laue_measured_fraction_full 1.000
_diffrn_reflns_Laue_measured_fraction_max 0.924
_diffrn_reflns_limit_h_max 13
_diffrn_reflns_limit_h_min -13
_diffrn_reflns_limit_k_max 23
_diffrn_reflns_limit_k_min -23
_diffrn_reflns_limit_l_max 20
_diffrn_reflns_limit_l_min -21
_diffrn_reflns_number 24990
_diffrn_reflns_point_group_measured_fraction_full 1.000
_diffrn_reflns_point_group_measured_fraction_max 0.924
_diffrn_reflns_theta_full 25.242
_diffrn_reflns_theta_max 30.948
_diffrn_reflns_theta_min 1.881
_diffrn_source 'fine-focus sealed tube'
_diffrn_standards_decay_% 0
_diffrn_standards_interval_count 0
_diffrn_standards_interval_time 0
_diffrn_standards_number 0
_exptl_absorpt_coefficient_mu 1.149
_exptl_absorpt_correction_T_max 0.7461
_exptl_absorpt_correction_T_min 0.6342
_exptl_absorpt_correction_type multi-scan
_exptl_absorpt_process_details 'SADABS [1]'
_exptl_crystal_colour colourless
_exptl_crystal_density_diffrn 1.504
_exptl_crystal_description prism
_exptl_crystal_F_000 1040
_exptl_crystal_size_max 0.260
_exptl_crystal_size_mid 0.100
_exptl_crystal_size_min 0.100
_refine_diff_density_max 0.694
_refine_diff_density_min -0.372
_refine_diff_density_rms 0.069
_refine_ls_extinction_coef .
_refine_ls_extinction_method none
_refine_ls_goodness_of_fit_ref 1.014
_refine_ls_hydrogen_treatment constr
_refine_ls_matrix_type full
_refine_ls_number_parameters 280
_refine_ls_number_reflns 6662
_refine_ls_number_restraints 0
_refine_ls_restrained_S_all 1.014
_refine_ls_R_factor_all 0.0261
_refine_ls_R_factor_gt 0.0221
_refine_ls_shift/su_max 0.002
_refine_ls_shift/su_mean 0.000
_refine_ls_structure_factor_coef Fsqd
_refine_ls_weighting_details 'w=1/[\s^2^(Fo^2^)+(0.0313P)^2^+0.9000P] where P=(Fo^2^+2Fc^2^)/3'
_refine_ls_weighting_scheme calc
_refine_ls_wR_factor_gt 0.0545
_refine_ls_wR_factor_ref 0.0566
_reflns_Friedel_coverage 0.000
_reflns_Friedel_fraction_full .
_reflns_Friedel_fraction_max .
_reflns_number_gt 6005
_reflns_number_total 6662
_reflns_threshold_expression 'I > 2\s(I)'
_cod_data_source_file suppl_ncrs-2019-0146_suppl.cif
_cod_data_source_block shelx
_cod_original_sg_symbol_H-M 'P 21/c'
_cod_database_code 8105866
_shelx_shelxl_version_number 2018/3
_shelx_space_group_comment
;
The symmetry employed for this shelxl refinement is uniquely defined
by the following loop, which should always be used as a source of
symmetry information in preference to the above space-group names.
They are only intended as comments.
;
_shelx_estimated_absorpt_t_min 0.754
_shelx_estimated_absorpt_t_max 0.894

loop_
_space_group_symop_operation_xyz
'x, y, z'
'-x, y+1/2, -z+1/2'
'-x, -y, -z'
'x, -y-1/2, z-1/2'

loop_
_atom_site_label
_atom_site_type_symbol
_atom_site_fract_x
_atom_site_fract_y
_atom_site_fract_z
_atom_site_U_iso_or_equiv
_atom_site_adp_type
_atom_site_occupancy
_atom_site_site_symmetry_order
_atom_site_calc_flag
_atom_site_refinement_flags_posn
_atom_site_refinement_flags_adp
_atom_site_refinement_flags_occupancy
_atom_site_disorder_assembly
_atom_site_disorder_group
Sn Sn 0.46556(2) 0.34533(2) 0.62306(2) 0.01544(4) Uani 1 1 d . . . . .
O1 O 0.68633(11) 0.32862(7) 0.62347(8) 0.0224(2) Uani 1 1 d . . . . .
O2 O 0.70526(11) 0.44867(6) 0.55155(8) 0.0228(2) Uani 1 1 d . . . . .
N1 N 1.20316(13) 0.35298(7) 0.62174(9) 0.0178(2) Uani 1 1 d . . . . .
C1 C 0.75589(14) 0.38702(9) 0.59054(10) 0.0178(3) Uani 1 1 d . . . . .
C2 C 0.91246(14) 0.37383(9) 0.60328(10) 0.0167(3) Uani 1 1 d . . . . .
C3 C 0.97249(15) 0.29745(10) 0.62331(12) 0.0240(3) Uani 1 1 d . . . . .
H3 H 0.916641 0.252145 0.631098 0.029 Uiso 1 1 calc R U . . .
C4 C 1.11679(16) 0.29003(9) 0.63144(12) 0.0246(3) Uani 1 1 d . . . . .
H4 H 1.156095 0.238589 0.644336 0.030 Uiso 1 1 calc R U . . .
C5 C 1.14439(15) 0.42656(9) 0.60260(11) 0.0195(3) Uani 1 1 d . . . . .
H5 H 1.202582 0.470917 0.595311 0.023 Uiso 1 1 calc R U . . .
C6 C 1.00103(15) 0.43935(9) 0.59323(11) 0.0191(3) Uani 1 1 d . . . . .
H6 H 0.964331 0.491407 0.580311 0.023 Uiso 1 1 calc R U . . .
C7 C 0.47402(15) 0.45431(9) 0.70675(12) 0.0234(3) Uani 1 1 d . . . . .
H7A H 0.454171 0.501081 0.666136 0.028 Uiso 1 1 calc R U . . .
H7B H 0.400020 0.451221 0.745767 0.028 Uiso 1 1 calc R U . . .
C8 C 0.61033(15) 0.46957(9) 0.76731(11) 0.0208(3) Uani 1 1 d . . . . .
C9 C 0.6595(2) 0.41639(12) 0.83873(14) 0.0368(4) Uani 1 1 d . . . . .
H9 H 0.607963 0.369730 0.848489 0.044 Uiso 1 1 calc R U . . .
C10 C 0.7844(2) 0.43177(15) 0.89583(14) 0.0449(5) Uani 1 1 d . . . . .
H10 H 0.816092 0.395351 0.943004 0.054 Uiso 1 1 calc R U . . .
C11 C 0.86127(19) 0.50120(14) 0.88243(14) 0.0389(4) Uani 1 1 d . . . . .
H11 H 0.943911 0.512260 0.921221 0.047 Uiso 1 1 calc R U . . .
C12 C 0.81479(18) 0.55385(11) 0.81135(13) 0.0306(4) Uani 1 1 d . . . . .
H12 H 0.866984 0.600246 0.801644 0.037 Uiso 1 1 calc R U . . .
C13 C 0.69077(16) 0.53829(9) 0.75407(11) 0.0225(3) Uani 1 1 d . . . . .
H13 H 0.660908 0.574306 0.706102 0.027 Uiso 1 1 calc R U . . .
C14 C 0.44879(14) 0.22642(9) 0.68671(11) 0.0199(3) Uani 1 1 d . . . . .
H14A H 0.406328 0.233803 0.742835 0.024 Uiso 1 1 calc R U . . .
H14B H 0.385521 0.192858 0.645107 0.024 Uiso 1 1 calc R U . . .
C15 C 0.58387(15) 0.18038(9) 0.71066(12) 0.0224(3) Uani 1 1 d . . . . .
C16 C 0.63618(18) 0.12925(10) 0.64640(13) 0.0277(3) Uani 1 1 d . . . . .
H16 H 0.585333 0.122494 0.588070 0.033 Uiso 1 1 calc R U . . .
C17 C 0.76327(19) 0.08826(10) 0.66839(15) 0.0348(4) Uani 1 1 d . . . . .
H17 H 0.797266 0.055258 0.624416 0.042 Uiso 1 1 calc R U . . .
C18 C 0.83880(18) 0.09639(11) 0.75491(15) 0.0368(4) Uani 1 1 d . . . . .
H18 H 0.923968 0.069293 0.769294 0.044 Uiso 1 1 calc R U . . .
C19 C 0.78765(19) 0.14476(12) 0.81994(15) 0.0352(4) Uani 1 1 d . . . . .
H19 H 0.837323 0.149326 0.878911 0.042 Uiso 1 1 calc R U . . .
C20 C 0.66161(17) 0.18702(11) 0.79786(12) 0.0284(3) Uani 1 1 d . . . . .
H20 H 0.628948 0.220215 0.842182 0.034 Uiso 1 1 calc R U . . .
C21 C 0.41066(16) 0.35365(9) 0.47559(11) 0.0201(3) Uani 1 1 d . . . . .
H21A H 0.359488 0.404155 0.460729 0.024 Uiso 1 1 calc R U . . .
H21B H 0.495840 0.355694 0.446756 0.024 Uiso 1 1 calc R U . . .
C22 C 0.32292(16) 0.28294(9) 0.43653(10) 0.0199(3) Uani 1 1 d . . . . .
C23 C 0.18223(17) 0.29149(10) 0.40092(12) 0.0271(3) Uani 1 1 d . . . . .
H23 H 0.140865 0.343030 0.399726 0.032 Uiso 1 1 calc R U . . .
C24 C 0.10232(19) 0.22456(12) 0.36709(13) 0.0348(4) Uani 1 1 d . . . . .
H24 H 0.008408 0.231665 0.343494 0.042 Uiso 1 1 calc R U . . .
C25 C 0.1618(2) 0.14728(11) 0.36833(14) 0.0360(4) Uani 1 1 d . . . . .
H25 H 0.108228 0.102420 0.345834 0.043 Uiso 1 1 calc R U . . .
C26 C 0.3017(2) 0.13742(11) 0.40335(13) 0.0327(4) Uani 1 1 d . . . . .
H26 H 0.342489 0.085745 0.404332 0.039 Uiso 1 1 calc R U . . .
C27 C 0.38106(18) 0.20441(10) 0.43696(11) 0.0249(3) Uani 1 1 d . . . . .
H27 H 0.474993 0.196993 0.460304 0.030 Uiso 1 1 calc R U . . .

loop_
_atom_site_aniso_label
_atom_site_aniso_U_11
_atom_site_aniso_U_22
_atom_site_aniso_U_33
_atom_site_aniso_U_23
_atom_site_aniso_U_13
_atom_site_aniso_U_12
Sn 0.00899(5) 0.01520(5) 0.02236(6) 0.00203(3) 0.00291(3) 0.00035(3)
O1 0.0111(5) 0.0205(5) 0.0362(6) 0.0067(4) 0.0056(4) 0.0007(4)
O2 0.0141(5) 0.0181(5) 0.0362(6) 0.0046(4) 0.0028(4) 0.0026(4)
N1 0.0110(5) 0.0193(6) 0.0233(6) 0.0016(5) 0.0033(4) 0.0006(4)
C1 0.0103(6) 0.0184(6) 0.0249(7) -0.0008(5) 0.0031(5) -0.0001(5)
C2 0.0106(6) 0.0178(6) 0.0219(6) 0.0006(5) 0.0035(5) 0.0003(5)
C3 0.0137(7) 0.0185(7) 0.0403(9) 0.0071(6) 0.0055(6) -0.0009(5)
C4 0.0134(6) 0.0189(7) 0.0417(9) 0.0081(6) 0.0044(6) 0.0020(5)
C5 0.0124(6) 0.0161(6) 0.0298(7) 0.0006(5) 0.0024(5) -0.0022(5)
C6 0.0137(6) 0.0147(6) 0.0288(7) 0.0014(5) 0.0027(5) 0.0004(5)
C7 0.0135(6) 0.0221(7) 0.0338(8) -0.0038(6) 0.0001(6) 0.0014(5)
C8 0.0156(6) 0.0205(7) 0.0260(7) -0.0015(6) 0.0023(5) -0.0003(5)
C9 0.0288(9) 0.0376(10) 0.0429(10) 0.0147(8) 0.0004(8) -0.0058(7)
C10 0.0374(11) 0.0590(13) 0.0355(10) 0.0152(10) -0.0061(8) 0.0056(9)
C11 0.0207(8) 0.0553(12) 0.0378(10) -0.0132(9) -0.0064(7) 0.0000(8)
C12 0.0211(8) 0.0270(8) 0.0440(10) -0.0133(7) 0.0054(7) -0.0051(6)
C13 0.0210(7) 0.0191(6) 0.0278(7) -0.0029(6) 0.0045(6) -0.0007(5)
C14 0.0108(6) 0.0195(6) 0.0302(7) 0.0067(6) 0.0054(5) 0.0008(5)
C15 0.0157(7) 0.0181(6) 0.0337(8) 0.0101(6) 0.0049(6) 0.0003(5)
C16 0.0250(8) 0.0203(7) 0.0380(9) 0.0053(6) 0.0052(7) 0.0052(6)
C17 0.0311(9) 0.0229(8) 0.0533(11) 0.0121(7) 0.0163(8) 0.0095(7)
C18 0.0198(8) 0.0341(9) 0.0577(12) 0.0249(9) 0.0095(8) 0.0082(7)
C19 0.0225(8) 0.0386(10) 0.0429(10) 0.0198(8) -0.0017(7) -0.0008(7)
C20 0.0224(8) 0.0309(8) 0.0323(8) 0.0105(7) 0.0051(7) 0.0020(6)
C21 0.0186(7) 0.0181(6) 0.0241(7) 0.0032(5) 0.0051(6) 0.0014(5)
C22 0.0201(7) 0.0204(7) 0.0197(6) 0.0004(5) 0.0046(5) 0.0018(5)
C23 0.0223(8) 0.0296(8) 0.0289(8) -0.0042(6) 0.0015(6) 0.0060(6)
C24 0.0219(8) 0.0447(10) 0.0369(9) -0.0114(8) 0.0006(7) -0.0009(7)
C25 0.0341(10) 0.0338(9) 0.0400(10) -0.0117(8) 0.0046(8) -0.0105(7)
C26 0.0382(10) 0.0220(7) 0.0377(9) -0.0029(7) 0.0047(8) 0.0001(7)
C27 0.0238(8) 0.0225(7) 0.0285(8) 0.0006(6) 0.0034(6) 0.0037(6)

loop_
_atom_type_symbol
_atom_type_description
_atom_type_scat_dispersion_real
_atom_type_scat_dispersion_imag
_atom_type_scat_source
C C 0.0033 0.0016 'International Tables Vol C Tables 4.2.6.8 and 6.1.1.4'
H H 0.0000 0.0000 'International Tables Vol C Tables 4.2.6.8 and 6.1.1.4'
O O 0.0106 0.0060 'International Tables Vol C Tables 4.2.6.8 and 6.1.1.4'
Sn Sn -0.6537 1.4246 'International Tables Vol C Tables 4.2.6.8 and 6.1.1.4'
N N 0.0061 0.0033 'International Tables Vol C Tables 4.2.6.8 and 6.1.1.4'

loop_
_geom_angle_atom_site_label_1
_geom_angle_atom_site_label_2
_geom_angle_atom_site_label_3
_geom_angle
_geom_angle_site_symmetry_1
_geom_angle_site_symmetry_3
O1 Sn C21 97.02(5) . .
O1 Sn C7 98.11(5) . .
C21 Sn C7 120.06(6) . .
O1 Sn C14 90.85(5) . .
C21 Sn C14 117.58(6) . .
C7 Sn C14 119.77(6) . .
O1 Sn N1 175.49(4) . 1_455
C21 Sn N1 82.94(5) . 1_455
C7 Sn N1 85.75(5) . 1_455
C14 Sn N1 85.20(5) . 1_455
C1 O1 Sn 117.83(9) . .
C5 N1 C4 117.32(12) . .
C5 N1 Sn 116.04(9) . 1_655
C4 N1 Sn 126.45(10) . 1_655
O2 C1 O1 125.81(13) . .
O2 C1 C2 120.22(13) . .
O1 C1 C2 113.96(12) . .
C6 C2 C3 118.09(13) . .
C6 C2 C1 119.59(13) . .
C3 C2 C1 122.31(13) . .
C4 C3 C2 118.76(13) . .
C4 C3 H3 120.6 . .
C2 C3 H3 120.6 . .
N1 C4 C3 123.55(14) . .
N1 C4 H4 118.2 . .
C3 C4 H4 118.2 . .
N1 C5 C6 122.87(13) . .
N1 C5 H5 118.6 . .
C6 C5 H5 118.6 . .
C5 C6 C2 119.41(13) . .
C5 C6 H6 120.3 . .
C2 C6 H6 120.3 . .
C8 C7 Sn 115.80(10) . .
C8 C7 H7A 108.3 . .
Sn C7 H7A 108.3 . .
C8 C7 H7B 108.3 . .
Sn C7 H7B 108.3 . .
H7A C7 H7B 107.4 . .
C9 C8 C13 117.91(15) . .
C9 C8 C7 121.39(14) . .
C13 C8 C7 120.70(14) . .
C8 C9 C10 121.12(17) . .
C8 C9 H9 119.4 . .
C10 C9 H9 119.4 . .
C11 C10 C9 119.97(18) . .
C11 C10 H10 120.0 . .
C9 C10 H10 120.0 . .
C12 C11 C10 119.55(17) . .
C12 C11 H11 120.2 . .
C10 C11 H11 120.2 . .
C11 C12 C13 120.51(16) . .
C11 C12 H12 119.7 . .
C13 C12 H12 119.7 . .
C12 C13 C8 120.94(16) . .
C12 C13 H13 119.5 . .
C8 C13 H13 119.5 . .
C15 C14 Sn 115.91(9) . .
C15 C14 H14A 108.3 . .
Sn C14 H14A 108.3 . .
C15 C14 H14B 108.3 . .
Sn C14 H14B 108.3 . .
H14A C14 H14B 107.4 . .
C20 C15 C16 117.53(15) . .
C20 C15 C14 121.12(15) . .
C16 C15 C14 121.35(15) . .
C17 C16 C15 121.01(17) . .
C17 C16 H16 119.5 . .
C15 C16 H16 119.5 . .
C18 C17 C16 120.32(18) . .
C18 C17 H17 119.8 . .
C16 C17 H17 119.8 . .
C17 C18 C19 119.65(16) . .
C17 C18 H18 120.2 . .
C19 C18 H18 120.2 . .
C18 C19 C20 120.29(18) . .
C18 C19 H19 119.9 . .
C20 C19 H19 119.9 . .
C15 C20 C19 121.16(18) . .
C15 C20 H20 119.4 . .
C19 C20 H20 119.4 . .
C22 C21 Sn 112.53(10) . .
C22 C21 H21A 109.1 . .
Sn C21 H21A 109.1 . .
C22 C21 H21B 109.1 . .
Sn C21 H21B 109.1 . .
H21A C21 H21B 107.8 . .
C23 C22 C27 117.54(15) . .
C23 C22 C21 122.41(14) . .
C27 C22 C21 120.04(14) . .
C24 C23 C22 121.26(16) . .
C24 C23 H23 119.4 . .
C22 C23 H23 119.4 . .
C25 C24 C23 120.30(17) . .
C25 C24 H24 119.9 . .
C23 C24 H24 119.9 . .
C24 C25 C26 119.39(17) . .
C24 C25 H25 120.3 . .
C26 C25 H25 120.3 . .
C27 C26 C25 120.12(17) . .
C27 C26 H26 119.9 . .
C25 C26 H26 119.9 . .
C26 C27 C22 121.40(16) . .
C26 C27 H27 119.3 . .
C22 C27 H27 119.3 . .

loop_
_geom_bond_atom_site_label_1
_geom_bond_atom_site_label_2
_geom_bond_distance
_geom_bond_site_symmetry_2
Sn O1 2.1398(10) .
Sn C21 2.1507(15) .
Sn C7 2.1536(15) .
Sn C14 2.1676(14) .
Sn N1 2.5240(12) 1_455
O1 C1 1.2936(17) .
O2 C1 1.2249(17) .
N1 C5 1.3413(18) .
N1 C4 1.3407(18) .
C1 C2 1.5079(19) .
C2 C6 1.3873(19) .
C2 C3 1.389(2) .
C3 C4 1.382(2) .
C3 H3 0.9300 .
C4 H4 0.9300 .
C5 C6 1.3831(19) .
C5 H5 0.9300 .
C6 H6 0.9300 .
C7 C8 1.501(2) .
C7 H7A 0.9700 .
C7 H7B 0.9700 .
C8 C9 1.390(2) .
C8 C13 1.391(2) .
C9 C10 1.390(3) .
C9 H9 0.9300 .
C10 C11 1.382(3) .
C10 H10 0.9300 .
C11 C12 1.375(3) .
C11 H11 0.9300 .
C12 C13 1.386(2) .
C12 H12 0.9300 .
C13 H13 0.9300 .
C14 C15 1.501(2) .
C14 H14A 0.9700 .
C14 H14B 0.9700 .
C15 C20 1.392(2) .
C15 C16 1.398(2) .
C16 C17 1.393(2) .
C16 H16 0.9300 .
C17 C18 1.377(3) .
C17 H17 0.9300 .
C18 C19 1.375(3) .
C18 H18 0.9300 .
C19 C20 1.395(2) .
C19 H19 0.9300 .
C20 H20 0.9300 .
C21 C22 1.497(2) .
C21 H21A 0.9700 .
C21 H21B 0.9700 .
C22 C23 1.390(2) .
C22 C27 1.398(2) .
C23 C24 1.388(2) .
C23 H23 0.9300 .
C24 C25 1.385(3) .
C24 H24 0.9300 .
C25 C26 1.383(3) .
C25 H25 0.9300 .
C26 C27 1.386(2) .
C26 H26 0.9300 .
C27 H27 0.9300 .

loop_
_geom_torsion_atom_site_label_1
_geom_torsion_atom_site_label_2
_geom_torsion_atom_site_label_3
_geom_torsion_atom_site_label_4
_geom_torsion
_geom_torsion_site_symmetry_1
_geom_torsion_site_symmetry_2
_geom_torsion_site_symmetry_3
_geom_torsion_site_symmetry_4
Sn O1 C1 O2 -6.7(2) . . . .
Sn O1 C1 C2 173.61(9) . . . .
O2 C1 C2 C6 16.7(2) . . . .
O1 C1 C2 C6 -163.59(14) . . . .
O2 C1 C2 C3 -162.12(15) . . . .
O1 C1 C2 C3 17.6(2) . . . .
C6 C2 C3 C4 -0.6(2) . . . .
C1 C2 C3 C4 178.24(15) . . . .
C5 N1 C4 C3 -0.4(3) . . . .
Sn N1 C4 C3 -175.07(13) 1_655 . . .
C2 C3 C4 N1 0.5(3) . . . .
C4 N1 C5 C6 0.3(2) . . . .
Sn N1 C5 C6 175.56(12) 1_655 . . .
N1 C5 C6 C2 -0.4(2) . . . .
C3 C2 C6 C5 0.5(2) . . . .
C1 C2 C6 C5 -178.33(14) . . . .
Sn C7 C8 C9 -64.22(19) . . . .
Sn C7 C8 C13 116.50(14) . . . .
C13 C8 C9 C10 0.7(3) . . . .
C7 C8 C9 C10 -178.63(18) . . . .
C8 C9 C10 C11 0.5(3) . . . .
C9 C10 C11 C12 -1.2(3) . . . .
C10 C11 C12 C13 0.9(3) . . . .
C11 C12 C13 C8 0.3(3) . . . .
C9 C8 C13 C12 -1.1(2) . . . .
C7 C8 C13 C12 178.24(15) . . . .
Sn C14 C15 C20 92.58(16) . . . .
Sn C14 C15 C16 -87.49(16) . . . .
C20 C15 C16 C17 -1.6(2) . . . .
C14 C15 C16 C17 178.44(14) . . . .
C15 C16 C17 C18 1.1(3) . . . .
C16 C17 C18 C19 0.5(3) . . . .
C17 C18 C19 C20 -1.5(3) . . . .
C16 C15 C20 C19 0.6(2) . . . .
C14 C15 C20 C19 -179.50(15) . . . .
C18 C19 C20 C15 1.0(3) . . . .
Sn C21 C22 C23 110.43(15) . . . .
Sn C21 C22 C27 -68.05(16) . . . .
C27 C22 C23 C24 0.1(2) . . . .
C21 C22 C23 C24 -178.46(16) . . . .
C22 C23 C24 C25 0.1(3) . . . .
C23 C24 C25 C26 -0.2(3) . . . .
C24 C25 C26 C27 0.1(3) . . . .
C25 C26 C27 C22 0.0(3) . . . .
C23 C22 C27 C26 -0.1(2) . . . .
C21 C22 C27 C26 178.44(15) . . . .
